data_4114561
loop_
_publ_author_name
'Yong Cui'
'Chuan He'

_publ_section_title
;
 Efficient Aziridination of Olefins Catalyzed by a Unique Disilver(I)
 Compound
;
_journal_name_full 'Journal of the American Chemical Society'
_journal_page_first 16202
_journal_page_last 16203
_journal_paper_doi 10.1021/ja038668b
_journal_volume 125
_journal_year 2003
_chemical_formula_sum 'C67 H93 Ag2 F6 N6 O10 S2'
_chemical_formula_weight 1536.33
_chemical_name_systematic
; 
 ? 
;
_space_group_IT_number 14
_symmetry_cell_setting monoclinic
_symmetry_space_group_name_Hall '-P 2yn'
_symmetry_space_group_name_H-M 'P 1 21/n 1'
_atom_sites_solution_hydrogens geom
_atom_sites_solution_primary direct
_atom_sites_solution_secondary difmap
_audit_creation_method SHELXL-97
_cell_angle_alpha 90.00
_cell_angle_beta 104.752(3)
_cell_angle_gamma 90.00
_cell_formula_units_Z 4
_cell_length_a 16.194(3)
_cell_length_b 14.666(3)
_cell_length_c 30.836(5)
_cell_measurement_temperature 293(2)
_cell_volume 7082(2)
_computing_structure_refinement 'SHELXL-97 (Sheldrick, 1997)'
_computing_structure_solution 'SHELXS-97 (Sheldrick, 1990)'
_diffrn_ambient_temperature 293(2)
_diffrn_measured_fraction_theta_full 0.998
_diffrn_measured_fraction_theta_max 0.998
_diffrn_radiation_monochromator graphite
_diffrn_radiation_source 'fine-focus sealed tube'
_diffrn_radiation_type MoK\a
_diffrn_radiation_wavelength 0.71073
_diffrn_reflns_av_R_equivalents 0.0306
_diffrn_reflns_av_sigmaI/netI 0.0339
_diffrn_reflns_limit_h_max 17
_diffrn_reflns_limit_h_min -15
_diffrn_reflns_limit_k_max 15
_diffrn_reflns_limit_k_min -15
_diffrn_reflns_limit_l_max 30
_diffrn_reflns_limit_l_min -33
_diffrn_reflns_number 27926
_diffrn_reflns_theta_full 22.51
_diffrn_reflns_theta_max 22.51
_diffrn_reflns_theta_min 1.37
_exptl_absorpt_coefficient_mu 0.687
_exptl_crystal_density_diffrn 1.441
_exptl_crystal_F_000 3188
_exptl_crystal_size_max 0.1
_exptl_crystal_size_mid 0.1
_exptl_crystal_size_min 0.05
_refine_diff_density_max 1.494
_refine_diff_density_min -1.125
_refine_diff_density_rms 0.116
_refine_ls_extinction_method none
_refine_ls_goodness_of_fit_ref 1.271
_refine_ls_hydrogen_treatment mixed
_refine_ls_matrix_type full
_refine_ls_number_parameters 755
_refine_ls_number_reflns 9263
_refine_ls_number_restraints 3
_refine_ls_restrained_S_all 1.273
_refine_ls_R_factor_all 0.0771
_refine_ls_R_factor_gt 0.0744
_refine_ls_shift/su_max 0.003
_refine_ls_shift/su_mean 0.000
_refine_ls_structure_factor_coef Fsqd
_refine_ls_weighting_details 'calc w=1/[\s^2^(Fo^2^)+(0.0355P)^2^+63.2092P] where P=(Fo^2^+2Fc^2^)/3'
_refine_ls_weighting_scheme calc
_refine_ls_wR_factor_gt 0.1570
_refine_ls_wR_factor_ref 0.1583
_reflns_number_gt 8949
_reflns_number_total 9263
_reflns_threshold_expression >2sigma(I)
_cod_data_source_file ja038668bsi20031113_013154_2.cif
_cod_data_source_block compound_2
_cod_database_code 4114561

loop_
_symmetry_equiv_pos_as_xyz
'x, y, z'
'-x+1/2, y+1/2, -z+1/2'
'-x, -y, -z'
'x-1/2, -y-1/2, z-1/2'

loop_
_atom_site_label
_atom_site_type_symbol
_atom_site_fract_x
_atom_site_fract_y
_atom_site_fract_z
_atom_site_U_iso_or_equiv
_atom_site_adp_type
_atom_site_occupancy
_atom_site_symmetry_multiplicity
_atom_site_calc_flag
_atom_site_refinement_flags
Ag1 Ag 0.15366(3) 0.07872(4) 0.151104(19) 0.02038(17) Uani 1 1 d .
Ag2 Ag 0.00409(3) -0.00208(4) 0.091385(19) 0.02132(17) Uani 1 1 d .
C1 C 0.2649(5) 0.2040(6) 0.1043(3) 0.0261(19) Uani 1 1 d .
H1A H 0.2383 0.2503 0.1163 0.031 Uiso 1 1 calc R
C2 C 0.3297(5) 0.2274(6) 0.0842(3) 0.0244(18) Uani 1 1 d .
H2A H 0.3453 0.2881 0.0829 0.029 Uiso 1 1 calc R
C3 C 0.3710(5) 0.1601(6) 0.0661(2) 0.0228(18) Uani 1 1 d .
C4 C 0.3411(5) 0.0716(5) 0.0679(3) 0.0227(18) Uani 1 1 d .
H4A H 0.3662 0.0246 0.0555 0.027 Uiso 1 1 calc R
C5 C 0.2755(4) 0.0510(5) 0.0875(2) 0.0173(17) Uani 1 1 d .
C6 C 0.4462(5) 0.1830(5) 0.0460(3) 0.0234(18) Uani 1 1 d .
C7 C 0.5110(7) 0.2369(9) 0.0790(4) 0.070(2) Uani 1 1 d .
H7A H 0.4848 0.2908 0.0870 0.105 Uiso 1 1 calc R
H7B H 0.5565 0.2539 0.0658 0.105 Uiso 1 1 calc R
H7C H 0.5335 0.2007 0.1053 0.105 Uiso 1 1 calc R
C8 C 0.4890(7) 0.0974(9) 0.0337(4) 0.070(2) Uani 1 1 d .
H8A H 0.5355 0.1146 0.0214 0.105 Uiso 1 1 calc R
H8B H 0.4481 0.0627 0.0119 0.105 Uiso 1 1 calc R
H8C H 0.5103 0.0610 0.0601 0.105 Uiso 1 1 calc R
C9 C 0.4129(7) 0.2364(9) 0.0035(4) 0.070(2) Uani 1 1 d .
H9A H 0.3855 0.2909 0.0100 0.105 Uiso 1 1 calc R
H9B H 0.3724 0.2000 -0.0176 0.105 Uiso 1 1 calc R
H9C H 0.4595 0.2524 -0.0090 0.105 Uiso 1 1 calc R
C10 C 0.2431(4) -0.0441(5) 0.0894(2) 0.0189(17) Uani 1 1 d .
C11 C 0.2656(4) -0.1141(5) 0.0641(2) 0.0199(17) Uani 1 1 d .
H11A H 0.2972 -0.1006 0.0436 0.024 Uiso 1 1 calc R
C12 C 0.2416(4) -0.2040(5) 0.0691(2) 0.0201(17) Uani 1 1 d .
C13 C 0.1926(4) -0.2183(5) 0.0989(2) 0.0202(17) Uani 1 1 d .
H13A H 0.1769 -0.2772 0.1045 0.024 Uiso 1 1 calc R
C14 C 0.1666(4) -0.1451(5) 0.1208(3) 0.0206(18) Uani 1 1 d .
C15 C 0.2696(5) -0.2843(5) 0.0436(3) 0.0208(17) Uani 1 1 d .
C16 C 0.1931(5) -0.3457(6) 0.0245(3) 0.038(2) Uani 1 1 d .
H16A H 0.2105 -0.3958 0.0089 0.057 Uiso 1 1 calc R
H16B H 0.1495 -0.3114 0.0042 0.057 Uiso 1 1 calc R
H16C H 0.1712 -0.3686 0.0486 0.057 Uiso 1 1 calc R
C17 C 0.3368(5) -0.3386(6) 0.0778(3) 0.036(2) Uani 1 1 d .
H17A H 0.3853 -0.3003 0.0900 0.053 Uiso 1 1 calc R
H17B H 0.3545 -0.3902 0.0632 0.053 Uiso 1 1 calc R
H17C H 0.3129 -0.3592 0.1015 0.053 Uiso 1 1 calc R
C18 C 0.3058(6) -0.2518(6) 0.0058(3) 0.039(2) Uani 1 1 d .
H18A H 0.3541 -0.2129 0.0176 0.058 Uiso 1 1 calc R
H18B H 0.2629 -0.2184 -0.0155 0.058 Uiso 1 1 calc R
H18C H 0.3236 -0.3034 -0.0087 0.058 Uiso 1 1 calc R
C19 C 0.1061(4) -0.1611(5) 0.1499(2) 0.0200(17) Uani 1 1 d .
C20 C 0.1243(5) -0.2271(5) 0.1833(2) 0.0195(17) Uani 1 1 d .
H20A H 0.1738 -0.2616 0.1873 0.023 Uiso 1 1 calc R
C21 C 0.0699(4) -0.2424(5) 0.2108(2) 0.0191(17) Uani 1 1 d .
C22 C -0.0035(5) -0.1878(5) 0.2021(3) 0.0228(18) Uani 1 1 d .
H22A H -0.0427 -0.1947 0.2193 0.027 Uiso 1 1 calc R
C23 C -0.0176(5) -0.1241(5) 0.1683(3) 0.0220(18) Uani 1 1 d .
H23A H -0.0669 -0.0890 0.1635 0.026 Uiso 1 1 calc R
C24 C 0.0838(4) -0.3154(5) 0.2472(2) 0.0209(17) Uani 1 1 d .
C25 C 0.1718(5) -0.3605(6) 0.2549(3) 0.030(2) Uani 1 1 d .
H25A H 0.2156 -0.3156 0.2651 0.045 Uiso 1 1 calc R
H25B H 0.1777 -0.3866 0.2273 0.045 Uiso 1 1 calc R
H25C H 0.1773 -0.4076 0.2771 0.045 Uiso 1 1 calc R
C26 C 0.0151(5) -0.3887(6) 0.2310(3) 0.032(2) Uani 1 1 d .
H26A H -0.0405 -0.3616 0.2263 0.049 Uiso 1 1 calc R
H26B H 0.0215 -0.4358 0.2532 0.049 Uiso 1 1 calc R
H26C H 0.0213 -0.4144 0.2034 0.049 Uiso 1 1 calc R
C27 C 0.0751(5) -0.2743(6) 0.2910(3) 0.032(2) Uani 1 1 d .
H27A H 0.0200 -0.2463 0.2864 0.047 Uiso 1 1 calc R
H27B H 0.1187 -0.2292 0.3010 0.047 Uiso 1 1 calc R
H27C H 0.0810 -0.3214 0.3132 0.047 Uiso 1 1 calc R
C28 C 0.0671(4) 0.0956(5) 0.0140(2) 0.0180(17) Uani 1 1 d .
H28A H 0.0790 0.0360 0.0073 0.022 Uiso 1 1 calc R
C29 C 0.0873(4) 0.1649(5) -0.0115(2) 0.0198(17) Uani 1 1 d .
H29A H 0.1125 0.1514 -0.0347 0.024 Uiso 1 1 calc R
C30 C 0.0704(4) 0.2544(5) -0.0029(2) 0.0169(16) Uani 1 1 d .
C31 C 0.0354(4) 0.2693(5) 0.0335(2) 0.0190(17) Uani 1 1 d .
H31A H 0.0251 0.3286 0.0414 0.023 Uiso 1 1 calc R
C32 C 0.0156(4) 0.1963(5) 0.0580(2) 0.0141(16) Uani 1 1 d .
C33 C 0.0931(5) 0.3317(5) -0.0313(3) 0.0239(18) Uani 1 1 d .
C34 C 0.1904(6) 0.3339(7) -0.0241(4) 0.048(3) Uani 1 1 d .
H34A H 0.2055 0.3816 -0.0420 0.072 Uiso 1 1 calc R
H34B H 0.2096 0.2764 -0.0327 0.072 Uiso 1 1 calc R
H34C H 0.2171 0.3452 0.0070 0.072 Uiso 1 1 calc R
C35 C 0.0511(6) 0.3128(6) -0.0806(3) 0.041(2) Uani 1 1 d .
H35A H -0.0098 0.3119 -0.0852 0.062 Uiso 1 1 calc R
H35B H 0.0700 0.2548 -0.0888 0.062 Uiso 1 1 calc R
H35C H 0.0665 0.3598 -0.0987 0.062 Uiso 1 1 calc R
C36 C 0.0625(6) 0.4234(6) -0.0194(3) 0.035(2) Uani 1 1 d .
H36A H 0.0016 0.4219 -0.0240 0.053 Uiso 1 1 calc R
H36B H 0.0774 0.4696 -0.0381 0.053 Uiso 1 1 calc R
H36C H 0.0890 0.4369 0.0114 0.053 Uiso 1 1 calc R
C37 C -0.0178(4) 0.2137(4) 0.0981(2) 0.0146(16) Uani 1 1 d .
C38 C -0.0715(5) 0.2871(5) 0.1005(2) 0.0199(17) Uani 1 1 d .
H38A H -0.0898 0.3255 0.0759 0.024 Uiso 1 1 calc R
C39 C -0.0979(4) 0.3032(5) 0.1397(2) 0.0194(17) Uani 1 1 d .
C40 C -0.0691(5) 0.2421(5) 0.1743(3) 0.0230(18) Uani 1 1 d .
H40A H -0.0858 0.2493 0.2008 0.028 Uiso 1 1 calc R
C41 C -0.0155(4) 0.1698(5) 0.1704(2) 0.0167(16) Uani 1 1 d .
C42 C -0.1557(5) 0.3836(5) 0.1437(3) 0.0227(18) Uani 1 1 d .
C43 C -0.1401(7) 0.4645(6) 0.1158(4) 0.051(3) Uani 1 1 d .
H43A H -0.0824 0.4854 0.1270 0.077 Uiso 1 1 calc R
H43B H -0.1788 0.5130 0.1179 0.077 Uiso 1 1 calc R
H43C H -0.1492 0.4463 0.0851 0.077 Uiso 1 1 calc R
C44 C -0.1420(5) 0.4139(6) 0.1921(3) 0.033(2) Uani 1 1 d .
H44A H -0.0844 0.4352 0.2033 0.049 Uiso 1 1 calc R
H44B H -0.1518 0.3634 0.2100 0.049 Uiso 1 1 calc R
H44C H -0.1810 0.4622 0.1938 0.049 Uiso 1 1 calc R
C45 C -0.2489(5) 0.3514(6) 0.1260(3) 0.039(2) Uani 1 1 d .
H45A H -0.2869 0.4006 0.1279 0.059 Uiso 1 1 calc R
H45B H -0.2594 0.3010 0.1437 0.059 Uiso 1 1 calc R
H45C H -0.2583 0.3326 0.0953 0.059 Uiso 1 1 calc R
C46 C 0.0207(4) 0.1080(5) 0.2083(2) 0.0174(16) Uani 1 1 d .
N6 N 0.1002(4) 0.0737(4) 0.2107(2) 0.0195(14) Uani 1 1 d .
C48 C 0.1353(5) 0.0229(5) 0.2463(2) 0.0224(18) Uani 1 1 d .
H48A H 0.1894 -0.0006 0.2483 0.027 Uiso 1 1 calc R
C49 C 0.0978(5) 0.0023(6) 0.2806(3) 0.0258(18) Uani 1 1 d .
H49A H 0.1263 -0.0331 0.3048 0.031 Uiso 1 1 calc R
C50 C 0.0155(5) 0.0361(5) 0.2779(2) 0.0185(17) Uani 1 1 d .
C51 C -0.0215(5) 0.0889(5) 0.2410(3) 0.0230(18) Uani 1 1 d .
H51A H -0.0760 0.1121 0.2381 0.028 Uiso 1 1 calc R
C52 C -0.0324(5) 0.0162(6) 0.3138(3) 0.0282(19) Uani 1 1 d .
C53 C -0.1182(6) -0.0289(7) 0.2912(3) 0.046(3) Uani 1 1 d .
H53A H -0.1081 -0.0861 0.2783 0.070 Uiso 1 1 calc R
H53B H -0.1503 0.0104 0.2681 0.070 Uiso 1 1 calc R
H53C H -0.1500 -0.0392 0.3132 0.070 Uiso 1 1 calc R
C54 C -0.0482(6) 0.1073(7) 0.3347(3) 0.046(3) Uani 1 1 d .
H54A H 0.0056 0.1351 0.3489 0.070 Uiso 1 1 calc R
H54B H -0.0801 0.0970 0.3565 0.070 Uiso 1 1 calc R
H54C H -0.0798 0.1470 0.3116 0.070 Uiso 1 1 calc R
C55 C 0.0173(6) -0.0462(6) 0.3513(3) 0.038(2) Uani 1 1 d .
H55A H 0.0278 -0.1037 0.3388 0.057 Uiso 1 1 calc R
H55B H -0.0154 -0.0558 0.3728 0.057 Uiso 1 1 calc R
H55C H 0.0708 -0.0181 0.3658 0.057 Uiso 1 1 calc R
C56 C -0.2455(5) 0.0500(6) 0.1137(3) 0.029(2) Uani 1 1 d .
C57 C 0.3467(5) 0.8963(6) 0.3267(3) 0.031(2) Uani 1 1 d .
C58 C 0.5273(7) 0.8671(8) 0.1079(4) 0.057(3) Uiso 1 1 d .
H58A H 0.5637 0.9092 0.0977 0.085 Uiso 1 1 calc R
H58B H 0.4764 0.8569 0.0844 0.085 Uiso 1 1 calc R
H58C H 0.5569 0.8103 0.1157 0.085 Uiso 1 1 calc R
C59 C 0.5059(10) 0.9024(12) 0.1448(5) 0.095(5) Uiso 1 1 d D
C60 C 0.4259(13) 0.8558(14) 0.1959(7) 0.137(7) Uiso 1 1 d .
H60A H 0.3950 0.9131 0.1934 0.164 Uiso 1 1 calc R
H60B H 0.4764 0.8620 0.2207 0.164 Uiso 1 1 calc R
C61 C 0.3727(7) 0.7856(8) 0.2074(4) 0.058(3) Uiso 1 1 d .
H61A H 0.3575 0.8023 0.2345 0.088 Uiso 1 1 calc R
H61B H 0.4034 0.7290 0.2119 0.088 Uiso 1 1 calc R
H61C H 0.3218 0.7790 0.1836 0.088 Uiso 1 1 calc R
C62 C 0.6593(9) 0.1715(10) 0.2029(5) 0.087(4) Uiso 1 1 d .
H62A H 0.6889 0.1387 0.1845 0.131 Uiso 1 1 calc R
H62B H 0.6264 0.2198 0.1857 0.131 Uiso 1 1 calc R
H62C H 0.6220 0.1308 0.2132 0.131 Uiso 1 1 calc R
C63 C 0.7204(6) 0.2097(7) 0.2409(3) 0.042(2) Uiso 1 1 d .
C64 C 0.7409(7) 0.2913(8) 0.3110(4) 0.062(3) Uiso 1 1 d .
H64A H 0.7198 0.3501 0.3178 0.074 Uiso 1 1 calc R
H64B H 0.7985 0.2997 0.3077 0.074 Uiso 1 1 calc R
C65 C 0.7423(8) 0.2270(9) 0.3480(4) 0.070(3) Uiso 1 1 d .
H65A H 0.7785 0.2507 0.3754 0.104 Uiso 1 1 calc R
H65B H 0.7638 0.1691 0.3414 0.104 Uiso 1 1 calc R
H65C H 0.6854 0.2195 0.3515 0.104 Uiso 1 1 calc R
C66 C 0.4848(11) 0.4727(12) 0.9826(5) 0.113(6) Uiso 1 1 d .
H66A H 0.5004 0.4106 0.9921 0.135 Uiso 1 1 calc R
H66B H 0.5136 0.4875 0.9595 0.135 Uiso 1 1 calc R
C67 C 0.3884(16) 0.4752(17) 0.9615(8) 0.164(9) Uiso 1 1 d D
C68 C 0.348(2) 0.527(2) 0.9909(11) 0.114(11) Uiso 0.50 1 d PD
H68A H 0.2872 0.5300 0.9779 0.171 Uiso 0.50 1 calc PR
H68B H 0.3707 0.5879 0.9946 0.171 Uiso 0.50 1 calc PR
H68C H 0.3585 0.4979 1.0197 0.171 Uiso 0.50 1 calc PR
C68A C 0.366(3) 0.398(3) 0.9279(14) 0.19(2) Uiso 0.50 1 d PD
H68D H 0.3056 0.3985 0.9141 0.279 Uiso 0.50 1 calc PR
H68E H 0.3812 0.3406 0.9430 0.279 Uiso 0.50 1 calc PR
H68F H 0.3966 0.4050 0.9053 0.279 Uiso 0.50 1 calc PR
F1 F -0.2560(3) 0.1389(3) 0.10666(18) 0.0443(13) Uani 1 1 d .
F2 F -0.3136(3) 0.0188(4) 0.12564(17) 0.0433(13) Uani 1 1 d .
F3 F -0.1787(3) 0.0402(4) 0.15004(16) 0.0440(13) Uani 1 1 d .
F4 F 0.4106(4) 0.9266(4) 0.3107(2) 0.0576(16) Uani 1 1 d .
F5 F 0.2796(3) 0.8875(4) 0.29087(17) 0.0544(16) Uani 1 1 d .
F6 F 0.3674(3) 0.8111(3) 0.34099(17) 0.0352(12) Uani 1 1 d .
N1 N 0.2390(4) 0.1177(4) 0.1071(2) 0.0196(14) Uani 1 1 d .
N2 N 0.1918(4) -0.0595(4) 0.1168(2) 0.0190(14) Uani 1 1 d .
N3 N 0.0352(4) -0.1093(4) 0.1419(2) 0.0186(14) Uani 1 1 d .
N5 N 0.0093(4) 0.1550(4) 0.1319(2) 0.0190(14) Uani 1 1 d .
N4 N 0.0304(3) 0.1098(4) 0.04859(19) 0.0158(13) Uani 1 1 d .
O1 O -0.1516(3) 0.0324(4) 0.05864(19) 0.0325(14) Uani 1 1 d .
O2 O -0.3036(3) 0.0108(5) 0.03136(19) 0.0390(15) Uani 1 1 d .
O3 O -0.2166(4) -0.1022(4) 0.0806(2) 0.0464(17) Uani 1 1 d .
O4 O 0.4030(5) 0.9651(5) 0.4037(2) 0.061(2) Uani 1 1 d .
O5 O 0.3049(4) 1.0556(4) 0.3480(2) 0.0406(16) Uani 1 1 d .
O6 O 0.2517(4) 0.9232(4) 0.3791(3) 0.0549(19) Uani 1 1 d .
O7 O 0.4500(6) 0.8442(7) 0.1602(3) 0.092(3) Uiso 1 1 d .
O8 O 0.5025(17) 0.9739(16) 0.1629(8) 0.279(11) Uiso 1 1 d D
O9 O 0.6865(4) 0.2568(5) 0.2692(2) 0.0505(17) Uiso 1 1 d .
O10 O 0.7971(5) 0.2031(6) 0.2480(3) 0.068(2) Uiso 1 1 d .
S1 S -0.22785(12) -0.01047(14) 0.06529(7) 0.0261(5) Uani 1 1 d .
S2 S 0.32365(14) 0.96915(15) 0.36967(7) 0.0306(5) Uani 1 1 d .

loop_
_atom_site_aniso_label
_atom_site_aniso_U_11
_atom_site_aniso_U_22
_atom_site_aniso_U_33
_atom_site_aniso_U_23
_atom_site_aniso_U_13
_atom_site_aniso_U_12
Ag1 0.0136(3) 0.0257(3) 0.0234(3) -0.0008(3) 0.0076(2) 0.0009(2)
Ag2 0.0179(3) 0.0195(3) 0.0261(3) 0.0036(3) 0.0048(2) 0.0002(2)
C1 0.023(4) 0.025(5) 0.028(5) -0.003(4) 0.003(4) 0.000(4)
C2 0.018(4) 0.027(5) 0.030(4) 0.000(4) 0.009(3) -0.004(3)
C3 0.016(4) 0.037(5) 0.015(4) -0.004(4) 0.005(3) -0.002(4)
C4 0.019(4) 0.021(4) 0.030(4) -0.002(4) 0.008(3) 0.000(3)
C5 0.009(4) 0.022(4) 0.020(4) 0.002(3) 0.002(3) 0.005(3)
C6 0.018(4) 0.025(5) 0.030(4) -0.003(4) 0.010(3) -0.008(3)
C7 0.044(4) 0.087(5) 0.094(5) -0.006(4) 0.046(4) -0.011(4)
C8 0.044(4) 0.087(5) 0.094(5) -0.006(4) 0.046(4) -0.011(4)
C9 0.044(4) 0.087(5) 0.094(5) -0.006(4) 0.046(4) -0.011(4)
C10 0.010(4) 0.026(5) 0.020(4) 0.004(3) 0.003(3) 0.007(3)
C11 0.008(4) 0.026(5) 0.027(4) 0.001(4) 0.008(3) 0.002(3)
C12 0.012(4) 0.025(5) 0.023(4) -0.002(3) 0.005(3) 0.002(3)
C13 0.017(4) 0.018(4) 0.025(4) -0.002(3) 0.005(3) 0.000(3)
C14 0.007(4) 0.025(5) 0.027(4) 0.008(4) 0.000(3) 0.003(3)
C15 0.015(4) 0.019(4) 0.027(4) -0.004(3) 0.003(3) 0.001(3)
C16 0.032(5) 0.037(5) 0.041(5) -0.009(4) 0.002(4) 0.000(4)
C17 0.033(5) 0.028(5) 0.045(5) -0.007(4) 0.010(4) 0.004(4)
C18 0.056(6) 0.030(5) 0.042(5) -0.007(4) 0.033(5) 0.001(4)
C19 0.014(4) 0.026(5) 0.021(4) -0.002(4) 0.008(3) -0.002(3)
C20 0.014(4) 0.016(4) 0.026(4) -0.003(3) 0.002(3) 0.004(3)
C21 0.009(4) 0.029(5) 0.021(4) 0.000(3) 0.006(3) -0.003(3)
C22 0.014(4) 0.029(5) 0.027(4) -0.003(4) 0.008(3) -0.007(3)
C23 0.017(4) 0.014(4) 0.036(5) 0.001(4) 0.007(4) 0.003(3)
C24 0.015(4) 0.023(4) 0.025(4) 0.001(3) 0.005(3) 0.000(3)
C25 0.027(5) 0.032(5) 0.031(5) 0.007(4) 0.006(4) 0.005(4)
C26 0.029(5) 0.028(5) 0.040(5) 0.012(4) 0.008(4) -0.001(4)
C27 0.034(5) 0.032(5) 0.031(5) 0.008(4) 0.011(4) 0.004(4)
C28 0.015(4) 0.019(4) 0.020(4) -0.003(3) 0.003(3) -0.003(3)
C29 0.014(4) 0.021(5) 0.025(4) -0.005(3) 0.005(3) -0.001(3)
C30 0.010(4) 0.021(4) 0.018(4) 0.001(3) 0.002(3) -0.003(3)
C31 0.008(4) 0.016(4) 0.029(4) -0.005(3) -0.002(3) 0.002(3)
C32 0.011(4) 0.011(4) 0.020(4) 0.001(3) 0.003(3) -0.006(3)
C33 0.018(4) 0.023(5) 0.032(5) 0.002(4) 0.009(3) -0.001(3)
C34 0.030(5) 0.046(6) 0.069(7) 0.020(5) 0.016(5) -0.004(5)
C35 0.055(6) 0.035(6) 0.036(5) 0.005(4) 0.017(5) -0.007(5)
C36 0.040(5) 0.029(5) 0.039(5) 0.004(4) 0.016(4) 0.002(4)
C37 0.019(4) 0.003(4) 0.023(4) -0.003(3) 0.009(3) -0.004(3)
C38 0.019(4) 0.020(4) 0.020(4) 0.004(3) 0.004(3) -0.006(3)
C39 0.012(4) 0.021(4) 0.025(4) 0.004(3) 0.005(3) 0.000(3)
C40 0.018(4) 0.030(5) 0.021(4) -0.006(4) 0.007(3) -0.007(4)
C41 0.011(4) 0.017(4) 0.021(4) -0.003(3) 0.002(3) -0.004(3)
C42 0.019(4) 0.022(4) 0.029(4) 0.004(4) 0.010(3) 0.005(3)
C43 0.070(7) 0.027(5) 0.074(7) 0.016(5) 0.052(6) 0.022(5)
C44 0.035(5) 0.023(5) 0.040(5) -0.004(4) 0.010(4) 0.006(4)
C45 0.023(5) 0.041(6) 0.051(6) -0.010(5) 0.005(4) 0.012(4)
C46 0.016(4) 0.018(4) 0.021(4) 0.002(3) 0.008(3) -0.005(3)
N6 0.012(3) 0.020(3) 0.027(4) 0.001(3) 0.007(3) 0.003(3)
C48 0.015(4) 0.026(5) 0.025(4) 0.006(4) 0.004(3) 0.004(3)
C49 0.022(4) 0.025(5) 0.028(4) 0.002(4) 0.003(3) -0.001(4)
C50 0.021(4) 0.011(4) 0.024(4) -0.003(3) 0.007(3) 0.000(3)
C51 0.014(4) 0.017(4) 0.035(5) 0.002(4) 0.002(3) 0.001(3)
C52 0.029(5) 0.029(5) 0.031(5) 0.002(4) 0.016(4) 0.004(4)
C53 0.037(5) 0.065(7) 0.044(6) 0.016(5) 0.024(5) -0.008(5)
C54 0.051(6) 0.060(7) 0.035(5) 0.007(5) 0.023(5) 0.017(5)
C55 0.051(6) 0.034(5) 0.036(5) 0.009(4) 0.024(5) 0.007(4)
C56 0.019(4) 0.032(5) 0.035(5) 0.005(4) 0.002(4) 0.002(4)
C57 0.020(4) 0.032(5) 0.040(5) 0.011(4) 0.005(4) 0.008(4)
F1 0.054(3) 0.027(3) 0.055(3) -0.003(2) 0.020(3) 0.007(2)
F2 0.035(3) 0.056(4) 0.046(3) -0.010(3) 0.025(2) -0.012(3)
F3 0.038(3) 0.056(3) 0.032(3) -0.008(2) -0.001(2) 0.003(3)
F4 0.063(4) 0.043(3) 0.083(4) 0.014(3) 0.049(3) -0.002(3)
F5 0.053(4) 0.053(4) 0.043(3) -0.012(3) -0.015(3) 0.028(3)
F6 0.025(3) 0.027(3) 0.055(3) 0.011(2) 0.013(2) 0.007(2)
N1 0.013(3) 0.023(4) 0.023(3) 0.002(3) 0.005(3) -0.001(3)
N2 0.013(3) 0.017(4) 0.027(4) 0.001(3) 0.006(3) 0.002(3)
N3 0.013(3) 0.015(3) 0.029(4) 0.000(3) 0.008(3) -0.003(3)
N5 0.009(3) 0.016(3) 0.030(4) 0.000(3) 0.003(3) 0.000(3)
N4 0.010(3) 0.017(4) 0.020(3) 0.001(3) 0.001(3) 0.003(3)
O1 0.017(3) 0.040(4) 0.041(3) 0.000(3) 0.010(3) 0.002(3)
O2 0.017(3) 0.064(4) 0.032(3) -0.008(3) 0.000(2) 0.001(3)
O3 0.059(4) 0.025(4) 0.059(4) -0.004(3) 0.023(3) 0.001(3)
O4 0.062(5) 0.057(5) 0.048(4) 0.000(4) -0.015(4) 0.004(4)
O5 0.061(4) 0.020(3) 0.043(4) 0.010(3) 0.018(3) 0.006(3)
O6 0.062(5) 0.034(4) 0.085(5) 0.007(4) 0.049(4) -0.008(3)
S1 0.0204(10) 0.0277(12) 0.0314(11) -0.0050(9) 0.0085(9) -0.0008(9)
S2 0.0350(12) 0.0268(12) 0.0296(12) 0.0037(9) 0.0073(10) -0.0022(10)

loop_
_atom_type_symbol
_atom_type_description
_atom_type_scat_dispersion_real
_atom_type_scat_dispersion_imag
_atom_type_scat_source
C C 0.0033 0.0016 'International Tables Vol C Tables 4.2.6.8 and 6.1.1.4'
H H 0.0000 0.0000 'International Tables Vol C Tables 4.2.6.8 and 6.1.1.4'
N N 0.0061 0.0033 'International Tables Vol C Tables 4.2.6.8 and 6.1.1.4'
Ag Ag -0.8971 1.1015 'International Tables Vol C Tables 4.2.6.8 and 6.1.1.4'
O O 0.0106 0.0060 'International Tables Vol C Tables 4.2.6.8 and 6.1.1.4'
S S 0.1246 0.1234 'International Tables Vol C Tables 4.2.6.8 and 6.1.1.4'
F F 0.0171 0.0103 'International Tables Vol C Tables 4.2.6.8 and 6.1.1.4'

loop_
_geom_angle_atom_site_label_1
_geom_angle_atom_site_label_2
_geom_angle_atom_site_label_3
_geom_angle
_geom_angle_site_symmetry_1
N6 Ag1 N1 159.7(2) .
N6 Ag1 N2 121.8(2) .
N1 Ag1 N2 71.7(2) .
N6 Ag1 N5 71.1(2) .
N1 Ag1 N5 114.9(2) .
N2 Ag1 N5 126.11(19) .
N6 Ag1 Ag2 94.20(15) .
N1 Ag1 Ag2 105.32(15) .
N2 Ag1 Ag2 69.36(14) .
N5 Ag1 Ag2 57.14(14) .
N3 Ag2 N4 156.4(2) .
N3 Ag2 O1 117.2(2) .
N4 Ag2 O1 86.40(19) .
N3 Ag2 N5 108.7(2) .
N4 Ag2 N5 69.1(2) .
O1 Ag2 N5 85.53(18) .
N3 Ag2 Ag1 80.63(15) .
N4 Ag2 Ag1 79.59(15) .
O1 Ag2 Ag1 139.73(14) .
N5 Ag2 Ag1 54.20(12) .
N1 C1 C2 123.0(7) .
C3 C2 C1 120.0(8) .
C2 C3 C4 116.0(7) .
C2 C3 C6 121.3(7) .
C4 C3 C6 122.7(7) .
C5 C4 C3 122.5(7) .
N1 C5 C4 120.3(7) .
N1 C5 C10 117.1(6) .
C4 C5 C10 122.6(7) .
C7 C6 C9 110.6(9) .
C7 C6 C8 108.7(8) .
C9 C6 C8 107.2(8) .
C7 C6 C3 109.6(7) .
C9 C6 C3 108.6(7) .
C8 C6 C3 112.1(7) .
N2 C10 C11 121.3(7) .
N2 C10 C5 117.4(6) .
C11 C10 C5 121.3(6) .
C10 C11 C12 121.0(7) .
C13 C12 C11 116.2(7) .
C13 C12 C15 121.2(7) .
C11 C12 C15 122.6(6) .
C12 C13 C14 120.4(7) .
N2 C14 C13 122.9(7) .
N2 C14 C19 117.6(7) .
C13 C14 C19 119.5(7) .
C18 C15 C16 109.0(7) .
C18 C15 C17 110.3(7) .
C16 C15 C17 108.9(7) .
C18 C15 C12 112.0(6) .
C16 C15 C12 109.4(6) .
C17 C15 C12 107.2(6) .
N3 C19 C20 122.5(6) .
N3 C19 C14 117.3(6) .
C20 C19 C14 120.2(6) .
C21 C20 C19 121.2(7) .
C20 C21 C22 115.6(7) .
C20 C21 C24 124.4(7) .
C22 C21 C24 120.0(6) .
C23 C22 C21 120.1(7) .
N3 C23 C22 124.2(7) .
C27 C24 C21 110.3(6) .
C27 C24 C25 109.1(6) .
C21 C24 C25 111.9(6) .
C27 C24 C26 110.1(6) .
C21 C24 C26 106.9(6) .
C25 C24 C26 108.4(7) .
N4 C28 C29 123.4(7) .
C28 C29 C30 120.3(7) .
C29 C30 C31 116.5(7) .
C29 C30 C33 120.3(6) .
C31 C30 C33 123.3(7) .
C32 C31 C30 120.7(7) .
N4 C32 C31 122.3(6) .
N4 C32 C37 117.7(6) .
C31 C32 C37 119.9(6) .
C36 C33 C35 108.2(7) .
C36 C33 C34 109.5(7) .
C35 C33 C34 109.4(7) .
C36 C33 C30 112.2(6) .
C35 C33 C30 108.9(6) .
C34 C33 C30 108.6(6) .
N5 C37 C38 122.8(6) .
N5 C37 C32 114.8(6) .
C38 C37 C32 122.4(6) .
C37 C38 C39 120.3(7) .
C40 C39 C38 116.1(7) .
C40 C39 C42 122.1(7) .
C38 C39 C42 121.8(7) .
C39 C40 C41 121.6(7) .
N5 C41 C40 121.5(7) .
N5 C41 C46 116.4(6) .
C40 C41 C46 122.0(7) .
C44 C42 C43 108.8(7) .
C44 C42 C39 111.4(6) .
C43 C42 C39 111.2(6) .
C44 C42 C45 108.9(7) .
C43 C42 C45 109.1(7) .
C39 C42 C45 107.4(6) .
N6 C46 C51 121.3(7) .
N6 C46 C41 116.6(6) .
C51 C46 C41 122.0(7) .
C48 N6 C46 116.7(6) .
C48 N6 Ag1 121.8(5) .
C46 N6 Ag1 120.2(5) .
N6 C48 C49 125.2(7) .
C48 C49 C50 118.3(7) .
C51 C50 C49 116.8(7) .
C51 C50 C52 120.6(7) .
C49 C50 C52 122.5(7) .
C50 C51 C46 121.6(7) .
C55 C52 C50 113.2(7) .
C55 C52 C54 108.4(7) .
C50 C52 C54 107.8(7) .
C55 C52 C53 109.0(7) .
C50 C52 C53 108.7(7) .
C54 C52 C53 109.7(7) .
F1 C56 F2 107.6(7) .
F1 C56 F3 106.4(7) .
F2 C56 F3 106.1(7) .
F1 C56 S1 112.7(6) .
F2 C56 S1 111.9(6) .
F3 C56 S1 111.6(5) .
F4 C57 F6 106.3(6) .
F4 C57 F5 105.6(7) .
F6 C57 F5 105.2(7) .
F4 C57 S2 113.5(6) .
F6 C57 S2 113.0(6) .
F5 C57 S2 112.5(5) .
O8 C59 C58 140(2) .
O8 C59 O7 105.3(19) .
C58 C59 O7 111.7(14) .
O7 C60 C61 116.9(17) .
O10 C63 O9 119.8(9) .
O10 C63 C62 125.3(10) .
O9 C63 C62 114.9(9) .
O9 C64 C65 110.4(9) .
C66 C66 C67 117(2) 3_667
C68 C67 C68A 138(3) .
C68 C67 C66 109(2) .
C68A C67 C66 108(3) .
C1 N1 C5 118.0(6) .
C1 N1 Ag1 122.0(5) .
C5 N1 Ag1 119.3(5) .
C14 N2 C10 117.9(6) .
C14 N2 Ag1 128.6(5) .
C10 N2 Ag1 113.5(5) .
C23 N3 C19 116.4(6) .
C23 N3 Ag2 118.9(5) .
C19 N3 Ag2 124.6(5) .
C37 N5 C41 117.7(6) .
C37 N5 Ag1 124.8(5) .
C41 N5 Ag1 109.1(4) .
C37 N5 Ag2 103.4(4) .
C41 N5 Ag2 125.1(5) .
Ag1 N5 Ag2 68.66(15) .
C32 N4 C28 116.9(6) .
C32 N4 Ag2 120.2(5) .
C28 N4 Ag2 122.8(5) .
S1 O1 Ag2 131.3(3) .
C60 O7 C59 125.1(14) .
C63 O9 C64 120.1(8) .
O3 S1 O2 117.6(4) .
O3 S1 O1 114.6(4) .
O2 S1 O1 113.9(4) .
O3 S1 C56 102.9(4) .
O2 S1 C56 102.1(4) .
O1 S1 C56 102.8(4) .
O5 S2 O4 115.0(4) .
O5 S2 O6 115.0(4) .
O4 S2 O6 116.9(5) .
O5 S2 C57 103.9(4) .
O4 S2 C57 101.3(4) .
O6 S2 C57 101.6(4) .

loop_
_geom_bond_atom_site_label_1
_geom_bond_atom_site_label_2
_geom_bond_distance
_geom_bond_site_symmetry_2
Ag1 N6 2.224(6) .
Ag1 N1 2.244(6) .
Ag1 N2 2.438(6) .
Ag1 N5 2.522(6) .
Ag1 Ag2 2.8966(9) .
Ag2 N3 2.181(6) .
Ag2 N4 2.214(6) .
Ag2 O1 2.517(5) .
Ag2 N5 2.612(6) .
C1 N1 1.343(10) .
C1 C2 1.390(11) .
C2 C3 1.387(11) .
C3 C4 1.391(11) .
C3 C6 1.536(10) .
C4 C5 1.381(10) .
C5 N1 1.362(9) .
C5 C10 1.496(11) .
C6 C7 1.487(14) .
C6 C9 1.505(14) .
C6 C8 1.528(14) .
C10 N2 1.345(9) .
C10 C11 1.393(11) .
C11 C12 1.394(11) .
C12 C13 1.376(10) .
C12 C15 1.546(10) .
C13 C14 1.389(11) .
C14 N2 1.336(10) .
C14 C19 1.505(10) .
C15 C18 1.510(11) .
C15 C16 1.523(11) .
C15 C17 1.531(11) .
C19 N3 1.346(9) .
C19 C20 1.390(11) .
C20 C21 1.387(10) .
C21 C22 1.401(11) .
C21 C24 1.527(11) .
C22 C23 1.375(11) .
C23 N3 1.339(9) .
C24 C27 1.516(11) .
C24 C25 1.535(10) .
C24 C26 1.537(11) .
C28 N4 1.363(9) .
C28 C29 1.375(10) .
C29 C30 1.380(11) .
C30 C31 1.397(10) .
C30 C33 1.535(10) .
C31 C32 1.394(10) .
C32 N4 1.336(9) .
C32 C37 1.495(10) .
C33 C36 1.511(11) .
C33 C35 1.523(12) .
C33 C34 1.535(11) .
C37 N5 1.336(9) .
C37 C38 1.396(10) .
C38 C39 1.401(10) .
C39 C40 1.380(11) .
C39 C42 1.531(10) .
C40 C41 1.393(11) .
C41 N5 1.365(9) .
C41 C46 1.478(10) .
C42 C44 1.519(11) .
C42 C43 1.524(12) .
C42 C45 1.542(11) .
C46 N6 1.366(9) .
C46 C51 1.383(10) .
N6 C48 1.328(9) .
C48 C49 1.379(11) .
C49 C50 1.405(11) .
C50 C51 1.380(11) .
C50 C52 1.532(11) .
C52 C55 1.532(12) .
C52 C54 1.533(12) .
C52 C53 1.537(12) .
C56 F1 1.326(10) .
C56 F2 1.331(9) .
C56 F3 1.353(9) .
C56 S1 1.819(9) .
C57 F4 1.331(10) .
C57 F6 1.339(9) .
C57 F5 1.345(10) .
C57 S2 1.813(9) .
C58 C59 1.373(18) .
C59 O8 1.195(17) .
C59 O7 1.411(17) .
C60 O7 1.272(19) .
C60 C61 1.44(2) .
C62 C63 1.441(16) .
C63 O10 1.209(11) .
C63 O9 1.335(11) .
C64 O9 1.453(12) .
C64 C65 1.478(15) .
C66 C66 1.33(3) 3_667
C66 C67 1.53(3) .
C67 C68 1.466(18) .
C67 C68A 1.517(19) .
O1 S1 1.446(6) .
O2 S1 1.429(6) .
O3 S1 1.422(7) .
O4 S2 1.438(7) .
O5 S2 1.429(6) .
O6 S2 1.439(6) .
